data_7031845
loop_
_publ_author_name
'Gajewska, Ma\/lgorzata J'
'Ching, Wei-Min'
'Wen, Yuh-Sheng'
'Hung, Chen-Hsiung'

_publ_section_title
;
 Synthesis, structure, and catecholase activity of bispyrazolylacetate
 copper(ii) complexes.
;
_journal_issue 39
_journal_name_full 'Dalton transactions (Cambridge, England : 2003)'
_journal_page_first 14726
_journal_page_last 14736
_journal_paper_doi 10.1039/c4dt01467g
_journal_volume 43
_journal_year 2014
_chemical_formula_moiety 'C73 H107 Cu N13 O6'
_chemical_formula_sum 'C73 H107 Cu N13 O6'
_chemical_formula_weight 1326.25
_chemical_name_systematic
;
 ?
;
_space_group_IT_number 2
_symmetry_cell_setting triclinic
_symmetry_space_group_name_Hall '-P 1'
_symmetry_space_group_name_H-M 'P -1'
_atom_sites_solution_hydrogens geom
_atom_sites_solution_primary direct
_atom_sites_solution_secondary difmap
_cell_angle_alpha 79.592(4)
_cell_angle_beta 89.648(3)
_cell_angle_gamma 66.674(3)
_cell_formula_units_Z 1
_cell_length_a 10.4227(4)
_cell_length_b 13.0591(7)
_cell_length_c 15.0888(6)
_cell_measurement_reflns_used 2581
_cell_measurement_temperature 100.00(10)
_cell_measurement_theta_max 18.86
_cell_measurement_theta_min 2.41
_cell_volume 1850.00(15)
_computing_cell_refinement 'Bruker APEX2'
_computing_data_collection 'Bruker APEX2'
_computing_data_reduction 'Bruker SAINT'
_computing_molecular_graphics 'Ortep-3 for Windows (Farrugia, 1997)'
_computing_publication_material 'WinGX publication routines (Farrugia, 1999)'
_computing_structure_refinement 'SHELXL-97 (Sheldrick, 2008)'
_computing_structure_solution 'SHELXS-97 (Sheldrick, 2008)'
_diffrn_ambient_temperature 100.00(10)
_diffrn_measured_fraction_theta_full 0.916
_diffrn_measured_fraction_theta_max 0.926
_diffrn_measurement_device_type 'CCD area detector'
_diffrn_measurement_method 'phi and omega scans'
_diffrn_radiation_monochromator graphite
_diffrn_radiation_type MoK\a
_diffrn_radiation_wavelength 0.71073
_diffrn_reflns_av_R_equivalents 0.1733
_diffrn_reflns_av_unetI/netI 0.1635
_diffrn_reflns_limit_h_max 11
_diffrn_reflns_limit_h_min -13
_diffrn_reflns_limit_k_max 14
_diffrn_reflns_limit_k_min -16
_diffrn_reflns_limit_l_max 18
_diffrn_reflns_limit_l_min -18
_diffrn_reflns_number 55237
_diffrn_reflns_theta_full 25
_diffrn_reflns_theta_max 26.372
_diffrn_reflns_theta_min 1.376
_exptl_absorpt_coefficient_mu 0.353
_exptl_absorpt_correction_T_max 0.9703
_exptl_absorpt_correction_T_min 0.8432
_exptl_absorpt_correction_type multi-scan
_exptl_absorpt_process_details 'Bruker SADABS, 1996'
_exptl_crystal_colour blue
_exptl_crystal_density_diffrn 1.19
_exptl_crystal_density_meas ?
_exptl_crystal_density_method 'not measured'
_exptl_crystal_description prism
_exptl_crystal_F_000 713
_exptl_crystal_size_max 0.2
_exptl_crystal_size_mid 0.16
_exptl_crystal_size_min 0.14
_platon_squeeze_details
;
The unit cell contains 1 Pyridine and 2 Water molecules which have been treated 
as a diffuse contribution to the overall scattering without specific atom 
positions by SQUEEZE/PLATON. ;
;
_refine_diff_density_max 0.983
_refine_diff_density_min -0.348
_refine_diff_density_rms 0.082
_refine_ls_extinction_method none
_refine_ls_goodness_of_fit_ref 0.984
_refine_ls_hydrogen_treatment constr
_refine_ls_matrix_type full
_refine_ls_number_parameters 397
_refine_ls_number_reflns 6999
_refine_ls_number_restraints 0
_refine_ls_restrained_S_all 0.984
_refine_ls_R_factor_all 0.1106
_refine_ls_R_factor_gt 0.0664
_refine_ls_shift/su_max 0
_refine_ls_shift/su_mean 0
_refine_ls_structure_factor_coef Fsqd
_refine_ls_weighting_details 'calc w=1/[\s^2^(Fo^2^)+(0.0892P)^2^+0.0000P] where P=(Fo^2^+2Fc^2^)/3'
_refine_ls_weighting_scheme calc
_refine_ls_wR_factor_gt 0.1904
_refine_ls_wR_factor_ref 0.2023
_reflns_number_gt 3926
_reflns_number_total 6999
_reflns_threshold_expression >2sigma(I)
_cod_data_source_file c4dt01467g2.cif
_cod_data_source_block Cupy(1)i13431
_cod_depositor_comments
;
The following automatic conversions were performed:

'_symmetry_cell_setting' value 'Triclinic' changed to 'triclinic'
according to
/usr/data/users/saulius/crontab/automatic-downloads/rss-feeds/RSC/lib/dictionaries/cif_core.dic
dictionary named 'cif_core.dic' version 2.4.2 from 2011-04-26.

Automatic conversion script
Id: cif_fix_values 2281 2013-09-26 08:29:07Z andrius 

 Adding full bibliography for 7031842--7031846.cif.

The following automatic conversions were performed:

'_exptl_crystal_density_meas' value 'not measured' was changed to '?'
- the value is perceived as not measured.

Automatic conversion script
Id: cif_fix_values 3008 2015-01-20 13:52:24Z robertas 
;
_cod_original_cell_volume 1850.00(14)
_cod_original_sg_symbol_H-M P-1
_cod_database_code 7031845

loop_
_symmetry_equiv_pos_as_xyz
'x, y, z'
'-x, -y, -z'

loop_
_atom_site_label
_atom_site_type_symbol
_atom_site_fract_x
_atom_site_fract_y
_atom_site_fract_z
_atom_site_U_iso_or_equiv
_atom_site_adp_type
_atom_site_occupancy
_atom_site_symmetry_multiplicity
_atom_site_calc_flag
_atom_site_refinement_flags
Cu Cu 0 0 0 0.0169(2) Uani 1 2 d S
O1 O -0.0518(3) -0.1409(3) 0.1073(2) 0.0215(7) Uani 1 1 d .
O2 O -0.2004(3) -0.2128(3) 0.0675(2) 0.0242(7) Uani 1 1 d .
N1 N -0.2000(4) 0.0781(3) -0.0505(2) 0.0191(8) Uani 1 1 d .
N2 N -0.0393(4) 0.0956(3) 0.1000(2) 0.0185(8) Uani 1 1 d .
N3 N -0.2392(3) -0.2091(3) 0.2609(2) 0.0169(8) Uani 1 1 d .
N4 N -0.2984(4) -0.0917(3) 0.2377(2) 0.0186(8) Uani 1 1 d .
N5 N 0.0111(3) -0.2857(3) 0.2769(2) 0.0164(8) Uani 1 1 d .
N6 N -0.0057(4) -0.2159(3) 0.3368(2) 0.0182(8) Uani 1 1 d .
C1 C -0.2317(5) 0.1406(4) -0.1361(3) 0.0218(10) Uani 1 1 d .
H1 H -0.1584 0.1506 -0.1693 0.026 Uiso 1 1 calc R
C2 C -0.3663(5) 0.1901(4) -0.1765(3) 0.0248(10) Uani 1 1 d .
H2 H -0.3848 0.2339 -0.2361 0.03 Uiso 1 1 calc R
C3 C -0.4745(5) 0.1753(4) -0.1291(3) 0.0242(10) Uani 1 1 d .
H3 H -0.5676 0.2074 -0.1559 0.029 Uiso 1 1 calc R
C4 C -0.4429(5) 0.1121(4) -0.0407(3) 0.0240(10) Uani 1 1 d .
H4 H -0.5144 0.1011 -0.006 0.029 Uiso 1 1 calc R
C5 C -0.3057(5) 0.0659(4) -0.0051(3) 0.0224(10) Uani 1 1 d .
H5 H -0.2851 0.0231 0.0549 0.027 Uiso 1 1 calc R
C6 C -0.0869(5) 0.0680(4) 0.1810(3) 0.0224(10) Uani 1 1 d .
H6 H -0.1083 0.0027 0.1921 0.027 Uiso 1 1 calc R
C7 C -0.1050(5) 0.1294(4) 0.2461(3) 0.0232(10) Uani 1 1 d .
H7 H -0.1384 0.1068 0.3018 0.028 Uiso 1 1 calc R
C8 C -0.0758(5) 0.2235(4) 0.2331(3) 0.0304(11) Uani 1 1 d .
H8 H -0.0882 0.2668 0.2791 0.036 Uiso 1 1 calc R
C9 C -0.0281(6) 0.2543(4) 0.1517(3) 0.0331(12) Uani 1 1 d .
H9 H -0.0077 0.32 0.1402 0.04 Uiso 1 1 calc R
C10 C -0.0105(5) 0.1884(4) 0.0872(3) 0.0275(11) Uani 1 1 d .
H10 H 0.0235 0.2096 0.0313 0.033 Uiso 1 1 calc R
C11 C -0.4036(5) -0.0591(4) 0.2907(3) 0.0209(10) Uani 1 1 d .
C12 C -0.4125(4) -0.1538(4) 0.3484(3) 0.0206(9) Uani 1 1 d .
H12 H -0.4777 -0.1522 0.3929 0.025 Uiso 1 1 calc R
C13 C -0.3081(4) -0.2490(4) 0.3273(3) 0.0185(9) Uani 1 1 d .
C14 C 0.1176(4) -0.2561(4) 0.3834(3) 0.0173(9) Uani 1 1 d .
C15 C 0.2144(4) -0.3516(4) 0.3542(3) 0.0180(9) Uani 1 1 d .
H15 H 0.309 -0.3947 0.377 0.022 Uiso 1 1 calc R
C16 C 0.1444(4) -0.3702(4) 0.2853(3) 0.0186(9) Uani 1 1 d .
C17 C -0.2759(4) -0.3727(4) 0.3665(3) 0.0224(10) Uani 1 1 d .
C18 C -0.1304(5) -0.4321(4) 0.4168(3) 0.0260(10) Uani 1 1 d .
H18A H -0.0597 -0.4259 0.3755 0.039 Uiso 1 1 calc R
H18B H -0.1107 -0.5125 0.4392 0.039 Uiso 1 1 calc R
H18C H -0.1277 -0.3959 0.4679 0.039 Uiso 1 1 calc R
C19 C -0.3835(5) -0.3775(4) 0.4348(3) 0.0283(11) Uani 1 1 d .
H19A H -0.3751 -0.3406 0.4842 0.042 Uiso 1 1 calc R
H19B H -0.3663 -0.457 0.4591 0.042 Uiso 1 1 calc R
H19C H -0.478 -0.338 0.4048 0.042 Uiso 1 1 calc R
C20 C -0.2915(5) -0.4348(4) 0.2927(3) 0.0250(10) Uani 1 1 d .
H20A H -0.3855 -0.3947 0.262 0.038 Uiso 1 1 calc R
H20B H -0.2778 -0.5127 0.3202 0.038 Uiso 1 1 calc R
H20C H -0.2213 -0.4367 0.2489 0.038 Uiso 1 1 calc R
C21 C -0.4970(5) 0.0653(4) 0.2874(3) 0.0257(11) Uani 1 1 d .
C22 C -0.4805(6) 0.1391(4) 0.2012(4) 0.0410(14) Uani 1 1 d .
H22A H -0.3807 0.1172 0.1919 0.062 Uiso 1 1 calc R
H22B H -0.523 0.2191 0.2067 0.062 Uiso 1 1 calc R
H22C H -0.5272 0.1283 0.1497 0.062 Uiso 1 1 calc R
C23 C -0.4516(8) 0.1000(5) 0.3690(4) 0.0525(16) Uani 1 1 d .
H23A H -0.3524 0.087 0.3672 0.079 Uiso 1 1 calc R
H23B H -0.4652 0.0545 0.4246 0.079 Uiso 1 1 calc R
H23C H -0.508 0.1808 0.3678 0.079 Uiso 1 1 calc R
C24 C -0.6487(6) 0.0794(5) 0.2927(6) 0.060(2) Uani 1 1 d .
H24A H -0.7091 0.1597 0.2902 0.09 Uiso 1 1 calc R
H24B H -0.6586 0.0341 0.3496 0.09 Uiso 1 1 calc R
H24C H -0.6762 0.0535 0.2418 0.09 Uiso 1 1 calc R
C25 C 0.2016(5) -0.4636(4) 0.2300(3) 0.0224(10) Uani 1 1 d .
C26 C 0.1746(5) -0.4162(4) 0.1285(3) 0.0257(10) Uani 1 1 d .
H26A H 0.0735 -0.3773 0.1129 0.039 Uiso 1 1 calc R
H26B H 0.2145 -0.4787 0.0956 0.039 Uiso 1 1 calc R
H26C H 0.2186 -0.3623 0.1119 0.039 Uiso 1 1 calc R
C27 C 0.1414(5) -0.5541(4) 0.2564(3) 0.0277(11) Uani 1 1 d .
H27A H 0.1675 -0.5892 0.3203 0.042 Uiso 1 1 calc R
H27B H 0.1794 -0.6124 0.2194 0.042 Uiso 1 1 calc R
H27C H 0.0391 -0.5183 0.2462 0.042 Uiso 1 1 calc R
C28 C 0.3610(5) -0.5232(4) 0.2520(4) 0.0319(12) Uani 1 1 d .
H28A H 0.403 -0.4677 0.2363 0.048 Uiso 1 1 calc R
H28B H 0.4007 -0.5836 0.217 0.048 Uiso 1 1 calc R
H28C H 0.3809 -0.5563 0.3166 0.048 Uiso 1 1 calc R
C29 C 0.1381(4) -0.1983(4) 0.4571(3) 0.0184(9) Uani 1 1 d .
C30 C 0.2419(5) -0.2845(4) 0.5327(3) 0.0252(10) Uani 1 1 d .
H30A H 0.2048 -0.3402 0.5601 0.038 Uiso 1 1 calc R
H30B H 0.256 -0.245 0.5788 0.038 Uiso 1 1 calc R
H30C H 0.3315 -0.3236 0.5079 0.038 Uiso 1 1 calc R
C31 C 0.1993(5) -0.1121(4) 0.4144(3) 0.0252(10) Uani 1 1 d .
H31A H 0.2895 -0.1526 0.3907 0.038 Uiso 1 1 calc R
H31B H 0.2128 -0.0723 0.4603 0.038 Uiso 1 1 calc R
H31C H 0.1342 -0.0569 0.3649 0.038 Uiso 1 1 calc R
C32 C -0.0001(5) -0.1373(4) 0.4954(3) 0.0251(10) Uani 1 1 d .
H32A H -0.0694 -0.0874 0.446 0.038 Uiso 1 1 calc R
H32B H 0.0125 -0.0918 0.5369 0.038 Uiso 1 1 calc R
H32C H -0.033 -0.1933 0.5281 0.038 Uiso 1 1 calc R
C33 C -0.1110(4) -0.2685(4) 0.2206(3) 0.0185(9) Uani 1 1 d .
H33 H -0.1075 -0.3449 0.2157 0.022 Uiso 1 1 calc R
C34 C -0.1220(4) -0.1991(4) 0.1220(3) 0.0183(9) Uani 1 1 d .

loop_
_atom_site_aniso_label
_atom_site_aniso_U_11
_atom_site_aniso_U_22
_atom_site_aniso_U_33
_atom_site_aniso_U_23
_atom_site_aniso_U_13
_atom_site_aniso_U_12
Cu 0.0153(4) 0.0195(5) 0.0143(4) -0.0048(3) -0.0011(3) -0.0046(3)
O1 0.0220(16) 0.0217(17) 0.0210(16) -0.0050(13) 0.0034(13) -0.0086(14)
O2 0.0228(16) 0.0306(19) 0.0200(17) -0.0046(14) -0.0031(13) -0.0116(15)
N1 0.0213(19) 0.019(2) 0.0156(19) -0.0044(15) 0.0016(15) -0.0061(16)
N2 0.0150(18) 0.020(2) 0.0177(19) -0.0022(15) -0.0012(15) -0.0051(16)
N3 0.0127(17) 0.0148(19) 0.0193(19) -0.0015(15) 0.0015(14) -0.0023(15)
N4 0.0178(18) 0.018(2) 0.0190(19) -0.0008(15) 0.0002(15) -0.0079(16)
N5 0.0146(17) 0.0152(19) 0.0173(19) -0.0050(15) -0.0002(14) -0.0028(15)
N6 0.0211(19) 0.0173(19) 0.0176(19) -0.0072(15) 0.0024(15) -0.0076(16)
C1 0.024(2) 0.022(2) 0.021(2) -0.0034(19) 0.0018(19) -0.011(2)
C2 0.023(2) 0.028(3) 0.022(2) 0.000(2) -0.0043(19) -0.011(2)
C3 0.022(2) 0.026(3) 0.027(3) -0.003(2) -0.0052(19) -0.012(2)
C4 0.024(2) 0.023(2) 0.025(3) -0.005(2) 0.002(2) -0.010(2)
C5 0.023(2) 0.023(2) 0.021(2) 0.0010(19) -0.0007(19) -0.010(2)
C6 0.024(2) 0.023(2) 0.020(2) 0.0007(19) 0.0040(19) -0.012(2)
C7 0.027(2) 0.024(3) 0.020(2) -0.005(2) 0.0043(19) -0.011(2)
C8 0.034(3) 0.040(3) 0.024(3) -0.014(2) 0.005(2) -0.018(2)
C9 0.048(3) 0.031(3) 0.029(3) -0.009(2) 0.010(2) -0.024(3)
C10 0.037(3) 0.031(3) 0.021(2) -0.004(2) 0.005(2) -0.020(2)
C11 0.019(2) 0.017(2) 0.025(2) -0.0031(19) -0.0005(18) -0.0056(19)
C12 0.017(2) 0.022(2) 0.020(2) -0.0023(19) 0.0014(18) -0.0070(19)
C13 0.015(2) 0.022(2) 0.017(2) -0.0004(18) -0.0031(17) -0.0080(19)
C14 0.018(2) 0.017(2) 0.019(2) -0.0006(18) 0.0012(18) -0.0106(19)
C15 0.015(2) 0.016(2) 0.019(2) -0.0026(18) 0.0020(17) -0.0025(18)
C16 0.018(2) 0.020(2) 0.019(2) -0.0056(18) 0.0073(18) -0.0079(19)
C17 0.019(2) 0.022(2) 0.026(3) 0.001(2) 0.0010(19) -0.010(2)
C18 0.021(2) 0.027(3) 0.024(3) 0.000(2) -0.0010(19) -0.006(2)
C19 0.023(2) 0.025(3) 0.032(3) 0.000(2) 0.005(2) -0.006(2)
C20 0.026(2) 0.024(3) 0.027(3) 0.000(2) -0.004(2) -0.014(2)
C21 0.026(2) 0.020(2) 0.029(3) -0.005(2) 0.012(2) -0.009(2)
C22 0.046(3) 0.022(3) 0.040(3) 0.000(2) 0.011(3) -0.001(2)
C23 0.078(5) 0.030(3) 0.041(3) -0.012(3) 0.003(3) -0.011(3)
C24 0.024(3) 0.029(3) 0.116(6) -0.004(4) 0.016(3) -0.003(3)
C25 0.019(2) 0.022(2) 0.029(3) -0.014(2) 0.0038(19) -0.008(2)
C26 0.030(3) 0.024(3) 0.022(2) -0.011(2) 0.004(2) -0.008(2)
C27 0.030(3) 0.019(2) 0.035(3) -0.011(2) 0.005(2) -0.008(2)
C28 0.025(3) 0.028(3) 0.040(3) -0.019(2) 0.003(2) -0.003(2)
C29 0.021(2) 0.017(2) 0.018(2) -0.0044(18) 0.0001(18) -0.0082(19)
C30 0.032(3) 0.022(2) 0.020(2) -0.0050(19) 0.000(2) -0.009(2)
C31 0.026(2) 0.024(3) 0.025(3) -0.002(2) 0.002(2) -0.010(2)
C32 0.025(2) 0.026(3) 0.026(3) -0.009(2) 0.003(2) -0.010(2)
C33 0.017(2) 0.018(2) 0.021(2) -0.0073(18) -0.0002(18) -0.0062(18)
C34 0.017(2) 0.020(2) 0.016(2) -0.0046(18) 0.0014(17) -0.0053(19)

loop_
_atom_type_symbol
_atom_type_description
_atom_type_scat_dispersion_real
_atom_type_scat_dispersion_imag
_atom_type_scat_source
Cu Cu 0.3201 1.2651 'International Tables Vol C Tables 4.2.6.8 and 6.1.1.4'
O O 0.0106 0.006 'International Tables Vol C Tables 4.2.6.8 and 6.1.1.4'
N N 0.0061 0.0033 'International Tables Vol C Tables 4.2.6.8 and 6.1.1.4'
C C 0.0033 0.0016 'International Tables Vol C Tables 4.2.6.8 and 6.1.1.4'
H H 0 0 'International Tables Vol C Tables 4.2.6.8 and 6.1.1.4'

loop_
_geom_angle_atom_site_label_1
_geom_angle_atom_site_label_2
_geom_angle_atom_site_label_3
_geom_angle
_geom_angle_site_symmetry_1
_geom_angle_site_symmetry_3
N1 Cu N1 180 . 2
N1 Cu N2 91.81(14) . .
N1 Cu N2 88.19(14) 2 .
N1 Cu N2 88.19(14) . 2
N1 Cu N2 91.81(14) 2 2
N2 Cu N2 180 . 2
C5 N1 C1 117.4(4) . .
C5 N1 Cu 122.5(3) . .
C1 N1 Cu 120.0(3) . .
C10 N2 C6 116.7(4) . .
C10 N2 Cu 119.0(3) . .
C6 N2 Cu 124.3(3) . .
C13 N3 N4 111.8(3) . .
C13 N3 C33 130.5(4) . .
N4 N3 C33 117.4(3) . .
C11 N4 N3 104.9(3) . .
N6 N5 C16 112.2(3) . .
N6 N5 C33 118.0(3) . .
C16 N5 C33 129.6(4) . .
C14 N6 N5 105.0(3) . .
N1 C1 C2 122.5(4) . .
N1 C1 H1 118.8 . .
C2 C1 H1 118.8 . .
C1 C2 C3 119.4(4) . .
C1 C2 H2 120.3 . .
C3 C2 H2 120.3 . .
C2 C3 C4 118.3(4) . .
C2 C3 H3 120.8 . .
C4 C3 H3 120.8 . .
C5 C4 C3 118.7(4) . .
C5 C4 H4 120.7 . .
C3 C4 H4 120.7 . .
N1 C5 C4 123.6(4) . .
N1 C5 H5 118.2 . .
C4 C5 H5 118.2 . .
C7 C6 N2 122.6(4) . .
C7 C6 H6 118.7 . .
N2 C6 H6 118.7 . .
C6 C7 C8 120.7(4) . .
C6 C7 H7 119.7 . .
C8 C7 H7 119.7 . .
C7 C8 C9 118.3(5) . .
C7 C8 H8 120.8 . .
C9 C8 H8 120.8 . .
C8 C9 C10 118.9(4) . .
C8 C9 H9 120.5 . .
C10 C9 H9 120.5 . .
N2 C10 C9 122.8(4) . .
N2 C10 H10 118.6 . .
C9 C10 H10 118.6 . .
N4 C11 C12 111.1(4) . .
N4 C11 C21 122.2(4) . .
C12 C11 C21 126.7(4) . .
C13 C12 C11 106.5(4) . .
C13 C12 H12 126.7 . .
C11 C12 H12 126.7 . .
N3 C13 C12 105.6(4) . .
N3 C13 C17 126.3(4) . .
C12 C13 C17 128.0(4) . .
N6 C14 C15 111.6(4) . .
N6 C14 C29 119.8(4) . .
C15 C14 C29 128.7(4) . .
C16 C15 C14 106.1(4) . .
C16 C15 H15 127 . .
C14 C15 H15 127 . .
N5 C16 C15 105.2(4) . .
N5 C16 C25 127.1(4) . .
C15 C16 C25 127.7(4) . .
C13 C17 C19 108.4(4) . .
C13 C17 C18 111.2(4) . .
C19 C17 C18 107.7(4) . .
C13 C17 C20 110.8(4) . .
C19 C17 C20 106.8(4) . .
C18 C17 C20 111.6(4) . .
C17 C18 H18A 109.5 . .
C17 C18 H18B 109.5 . .
H18A C18 H18B 109.5 . .
C17 C18 H18C 109.5 . .
H18A C18 H18C 109.5 . .
H18B C18 H18C 109.5 . .
C17 C19 H19A 109.5 . .
C17 C19 H19B 109.5 . .
H19A C19 H19B 109.5 . .
C17 C19 H19C 109.5 . .
H19A C19 H19C 109.5 . .
H19B C19 H19C 109.5 . .
C17 C20 H20A 109.5 . .
C17 C20 H20B 109.5 . .
H20A C20 H20B 109.5 . .
C17 C20 H20C 109.5 . .
H20A C20 H20C 109.5 . .
H20B C20 H20C 109.5 . .
C11 C21 C24 109.4(4) . .
C11 C21 C22 110.7(4) . .
C24 C21 C22 110.3(5) . .
C11 C21 C23 107.4(4) . .
C24 C21 C23 109.6(5) . .
C22 C21 C23 109.3(4) . .
C21 C22 H22A 109.5 . .
C21 C22 H22B 109.5 . .
H22A C22 H22B 109.5 . .
C21 C22 H22C 109.5 . .
H22A C22 H22C 109.5 . .
H22B C22 H22C 109.5 . .
C21 C23 H23A 109.5 . .
C21 C23 H23B 109.5 . .
H23A C23 H23B 109.5 . .
C21 C23 H23C 109.5 . .
H23A C23 H23C 109.5 . .
H23B C23 H23C 109.5 . .
C21 C24 H24A 109.5 . .
C21 C24 H24B 109.5 . .
H24A C24 H24B 109.5 . .
C21 C24 H24C 109.5 . .
H24A C24 H24C 109.5 . .
H24B C24 H24C 109.5 . .
C16 C25 C26 112.1(4) . .
C16 C25 C27 111.4(4) . .
C26 C25 C27 110.2(4) . .
C16 C25 C28 107.7(4) . .
C26 C25 C28 108.0(4) . .
C27 C25 C28 107.2(4) . .
C25 C26 H26A 109.5 . .
C25 C26 H26B 109.5 . .
H26A C26 H26B 109.5 . .
C25 C26 H26C 109.5 . .
H26A C26 H26C 109.5 . .
H26B C26 H26C 109.5 . .
C25 C27 H27A 109.5 . .
C25 C27 H27B 109.5 . .
H27A C27 H27B 109.5 . .
C25 C27 H27C 109.5 . .
H27A C27 H27C 109.5 . .
H27B C27 H27C 109.5 . .
C25 C28 H28A 109.5 . .
C25 C28 H28B 109.5 . .
H28A C28 H28B 109.5 . .
C25 C28 H28C 109.5 . .
H28A C28 H28C 109.5 . .
H28B C28 H28C 109.5 . .
C14 C29 C32 110.5(3) . .
C14 C29 C30 110.8(4) . .
C32 C29 C30 109.6(4) . .
C14 C29 C31 107.3(3) . .
C32 C29 C31 110.1(4) . .
C30 C29 C31 108.6(4) . .
C29 C30 H30A 109.5 . .
C29 C30 H30B 109.5 . .
H30A C30 H30B 109.5 . .
C29 C30 H30C 109.5 . .
H30A C30 H30C 109.5 . .
H30B C30 H30C 109.5 . .
C29 C31 H31A 109.5 . .
C29 C31 H31B 109.5 . .
H31A C31 H31B 109.5 . .
C29 C31 H31C 109.5 . .
H31A C31 H31C 109.5 . .
H31B C31 H31C 109.5 . .
C29 C32 H32A 109.5 . .
C29 C32 H32B 109.5 . .
H32A C32 H32B 109.5 . .
C29 C32 H32C 109.5 . .
H32A C32 H32C 109.5 . .
H32B C32 H32C 109.5 . .
N3 C33 N5 111.0(3) . .
N3 C33 C34 106.8(3) . .
N5 C33 C34 114.8(3) . .
N3 C33 H33 108 . .
N5 C33 H33 108 . .
C34 C33 H33 108 . .
O1 C34 O2 128.2(4) . .
O1 C34 C33 118.0(4) . .
O2 C34 C33 113.8(4) . .

loop_
_geom_bond_atom_site_label_1
_geom_bond_atom_site_label_2
_geom_bond_distance
_geom_bond_site_symmetry_2
Cu N1 2.006(4) .
Cu N1 2.006(4) 2
Cu N2 2.066(4) .
Cu N2 2.066(4) 2
O1 C34 1.242(5) .
O2 C34 1.246(5) .
N1 C5 1.341(6) .
N1 C1 1.362(6) .
N2 C10 1.342(6) .
N2 C6 1.359(6) .
N3 C13 1.375(5) .
N3 N4 1.383(5) .
N3 C33 1.448(5) .
N4 C11 1.328(6) .
N5 N6 1.360(5) .
N5 C16 1.379(5) .
N5 C33 1.453(5) .
N6 C14 1.328(5) .
C1 C2 1.381(6) .
C1 H1 0.95 .
C2 C3 1.390(6) .
C2 H2 0.95 .
C3 C4 1.400(7) .
C3 H3 0.95 .
C4 C5 1.380(7) .
C4 H4 0.95 .
C5 H5 0.95 .
C6 C7 1.343(6) .
C6 H6 0.95 .
C7 C8 1.360(7) .
C7 H7 0.95 .
C8 C9 1.375(7) .
C8 H8 0.95 .
C9 C10 1.378(7) .
C9 H9 0.95 .
C10 H10 0.95 .
C11 C12 1.413(6) .
C11 C21 1.519(6) .
C12 C13 1.377(6) .
C12 H12 0.95 .
C13 C17 1.517(6) .
C14 C15 1.401(6) .
C14 C29 1.513(6) .
C15 C16 1.384(6) .
C15 H15 0.95 .
C16 C25 1.524(6) .
C17 C19 1.530(6) .
C17 C18 1.532(6) .
C17 C20 1.535(7) .
C18 H18A 0.98 .
C18 H18B 0.98 .
C18 H18C 0.98 .
C19 H19A 0.98 .
C19 H19B 0.98 .
C19 H19C 0.98 .
C20 H20A 0.98 .
C20 H20B 0.98 .
C20 H20C 0.98 .
C21 C24 1.522(7) .
C21 C22 1.524(7) .
C21 C23 1.525(8) .
C22 H22A 0.98 .
C22 H22B 0.98 .
C22 H22C 0.98 .
C23 H23A 0.98 .
C23 H23B 0.98 .
C23 H23C 0.98 .
C24 H24A 0.98 .
C24 H24B 0.98 .
C24 H24C 0.98 .
C25 C26 1.527(7) .
C25 C27 1.536(6) .
C25 C28 1.538(7) .
C26 H26A 0.98 .
C26 H26B 0.98 .
C26 H26C 0.98 .
C27 H27A 0.98 .
C27 H27B 0.98 .
C27 H27C 0.98 .
C28 H28A 0.98 .
C28 H28B 0.98 .
C28 H28C 0.98 .
C29 C32 1.514(6) .
C29 C30 1.524(6) .
C29 C31 1.546(6) .
C30 H30A 0.98 .
C30 H30B 0.98 .
C30 H30C 0.98 .
C31 H31A 0.98 .
C31 H31B 0.98 .
C31 H31C 0.98 .
C32 H32A 0.98 .
C32 H32B 0.98 .
C32 H32C 0.98 .
C33 C34 1.574(6) .
C33 H33 1 .

loop_
_platon_squeeze_void_nr
_platon_squeeze_void_average_x
_platon_squeeze_void_average_y
_platon_squeeze_void_average_z
_platon_squeeze_void_volume
_platon_squeeze_void_count_electrons
_platon_squeeze_void_content
1 -0.054 0.500 0.000 231 65 ' '
2 0.269 0.189 0.466 16 1 ' '
3 0.731 0.811 0.534 16 1 ' '
